data_8102958
loop_
_publ_author_name
'Demchyna, R.'
'Prots, Yu.'
'Burkhardt, U.'
'Schwarz, U.'
'Grin, Yu.'

_publ_section_title
;
Crystal structure of hafnium palladium gallium, HfPdGa
;
_journal_issue 4
_journal_name_full 'Zeitschrift f\"ur Kristallographie - New Crystal Structures'
_journal_page_first 427
_journal_page_last 428
_journal_volume 221
_journal_year 2006
_chemical_formula_sum 'Ga Hf Pd'
_chemical_formula_weight 354.6
_space_group_IT_number 190
_symmetry_cell_setting hexagonal
_symmetry_space_group_name_Hall 'P -6c -2c'
_symmetry_space_group_name_H-M 'P -6 2 c'
_atom_sites_solution_primary direct
_atom_sites_solution_secondary difmap
_audit_creation_date 2006-05-29T12:00:00-00:00
_audit_creation_method 'WinGX routine CIF_UPDATE'
_cell_angle_alpha 90
_cell_angle_beta 90
_cell_angle_gamma 120
_cell_formula_units_Z 6
_cell_length_a 7.1572(2)
_cell_length_b 7.1572(2)
_cell_length_c 6.8945(4)
_cell_measurement_temperature 293(2)
_cell_volume 305.86(2)
_computing_cell_refinement 'CSD (Akselrud, 1993)'
_computing_data_collection 'CrystalClear (Rigaku Corp., 2000)'
_computing_data_reduction 'CrystalClear (Rigaku Corp., 2000)'
_computing_structure_refinement 'CSD (Akselrud, 1993)'
_diffrn_ambient_temperature 295.15
_diffrn_detector_area_resol_mean 14.6199
_diffrn_measurement_details
;
scan:
 Number of images: 400
            Slice: 0.0000 - 240.0000
      Image width: 0.6000
         Exp time: 60.0000
    Rotation axis: Phi
            Omega: 0.0000
              Chi: 0.0000
              Phi: 0.0000
              XTD: 42.4100
           2theta: -25.0000
scan:
 Number of images: 95
            Slice: -38.0000 - 19.0000
      Image width: 0.6000
         Exp time: 60.0000
    Rotation axis: Omega
            Omega: 0.0000
              Chi: -90.0000
              Phi: 5.0000
              XTD: 42.4100
           2theta: -25.0000
;
_diffrn_measurement_device 'Rigaku AFC7'
_diffrn_measurement_method oscillation
_diffrn_radiation_detector 'Mercury CCD'
_diffrn_radiation_monochromator 'Graphite Monochromator'
_diffrn_radiation_source 'Sealed Tube'
_diffrn_radiation_type MoK\a
_diffrn_radiation_wavelength 0.7107
_diffrn_reflns_av_R_equivalents 0.037
_diffrn_reflns_limit_h_max 10
_diffrn_reflns_limit_h_min -10
_diffrn_reflns_limit_k_max 9
_diffrn_reflns_limit_k_min -10
_diffrn_reflns_limit_l_max 6
_diffrn_reflns_limit_l_min -10
_diffrn_reflns_number 3075
_diffrn_reflns_reduction_process 'Lp corrections applied'
_diffrn_reflns_theta_max 33.04
_diffrn_reflns_theta_min 3.29
_diffrn_source_current 40.0000
_diffrn_source_power 2.0000
_diffrn_source_voltage 50.0000
_exptl_absorpt_coefficient_mu 72.31
_exptl_absorpt_correction_T_max 1.0000
_exptl_absorpt_correction_T_min 0.3521
_exptl_absorpt_correction_type multi-scan
_exptl_crystal_colour metallic
_exptl_crystal_density_diffrn 11.550
_exptl_crystal_density_method 'not measured'
_exptl_crystal_description irregular
_exptl_crystal_F_000 894
_exptl_crystal_size_max 0.095
_exptl_crystal_size_mid 0.035
_exptl_crystal_size_min 0.025
_refine_diff_density_max 1.95
_refine_diff_density_min -2.36
_refine_ls_extinction_coef 0.0026(1)
_refine_ls_extinction_expression Fc^*^=kFc[1+0.001xFc^2^\l^3^/sin(2\q)]^-1/4^
_refine_ls_extinction_method SHELXL
_refine_ls_goodness_of_fit_ref 1.020
_refine_ls_matrix_type full
_refine_ls_number_parameters 18
_refine_ls_number_reflns 381
_refine_ls_number_restraints 0
_refine_ls_restrained_S_all 1.020
_refine_ls_R_factor_gt 0.019
_refine_ls_shift/su_max 0.034
_refine_ls_structure_factor_coef F
_refine_ls_weighting_scheme unit
_refine_ls_wR_factor_ref 0.019
_reflns_number_gt 381
_reflns_number_total 394
_reflns_threshold_expression >2sigma(I)
_cod_data_source_file 409897.cff
_cod_data_source_block 3184a_HfPdGa
_cod_depositor_comments
;
The following automatic conversions were performed:
'_exptl_absorpt_correction_type' value 'Multi-scan' changed to
'multi-scan' according to
'/home/saulius/struct/CIF-dictionaries/cif_core.dic' dictionary named
'cif_core.dic' version 2.4.1 from 2010-06-29.

Automatic conversion script
Id: cif_fix_enum 1555 2011-01-17 13:19:09Z saulius 
;
_cod_original_cell_volume 305.86(3)
_cod_original_formula_sum 'Hf1 Pd1 Ga1'
_cod_database_code 8102958

loop_
_symmetry_equiv_pos_as_xyz
x,y,z
-y,x-y,z
-x+y,-x,z
x,y,1/2-z
-y,x-y,1/2-z
-x+y,-x,1/2-z
y,x,-z
x-y,-y,-z
-x,-x+y,-z
y,x,1/2+z
x-y,-y,1/2+z
-x,-x+y,1/2+z

loop_
_atom_site_label
_atom_site_type_symbol
_atom_site_symmetry_multiplicity
_atom_site_Wyckoff_symbol
_atom_site_fract_x
_atom_site_fract_y
_atom_site_fract_z
_atom_site_adp_type
_atom_site_U_iso_or_equiv
_atom_site_occupancy
Hf Hf 6 h 0.40871(9) 0.02061(8) 0.25 Uani 0.0097(2) 1.0
Pd1 Pd 4 f 0.33333 0.66667 0.0304(2) Uani 0.0087(2) 1.0
Pd2 Pd 2 b 0 0 0.25 Uani 0.0113(4) 1.0
Ga Ga 6 g 0.7318(2) 0 0 Uani 0.0107(4) 1.0

loop_
_atom_site_aniso_label
_atom_site_aniso_U_11
_atom_site_aniso_U_22
_atom_site_aniso_U_33
_atom_site_aniso_U_12
_atom_site_aniso_U_13
_atom_site_aniso_U_23
Hf 0.0113(2) 0.0105(2) 0.0074(2) 0.0057(2) 0 0
Pd1 0.0085(3) 0.0085(3) 0.0093(4) 0.00423(1) 0 0
Pd2 0.0090(4) 0.0090(4) 0.0158(8) 0.0045(2) 0 0
Ga 0.0107(5) 0.0099(5) 0.0113(5) 0.0049(3) -0.0009(3) -0.0018(5)

loop_
_atom_type_symbol
_atom_type_description
_atom_type_scat_dispersion_real
_atom_type_scat_dispersion_imag
_atom_type_scat_source
Ga Ga 0.2307 1.6083 'International Tables Vol C Tables 4.2.6.8 and 6.1.1.4'
Pd Pd -0.9988 1.0072 'International Tables Vol C Tables 4.2.6.8 and 6.1.1.4'
Hf Hf -0.5830 6.1852 'International Tables Vol C Tables 4.2.6.8 and 6.1.1.4'
